data_4507119
loop_
_publ_author_name
'Zhang, Liangliang'
'Liu, Fuling'
'Guo, Yu'
'Wang, Xingpo'
'Guo, Jie'
'Wei, Yanhui'
'Chen, Zhen'
'Sun, Daofeng'

_publ_section_title
;
 Crystal Structure Diversities Based on
 4,4&#x2032;-(2,3,6,7-Tetramethoxyanthracene-9,10-diyl)dibenzoic Acid:
 From 2D Layer to 3D Net Framework
;
_journal_issue 12
_journal_name_full 'Crystal Growth &amp; Design'
_journal_page_first 6215
_journal_paper_doi 10.1021/cg301403w
_journal_volume 12
_journal_year 2012
_chemical_formula_sum 'C32 H28 Co O13'
_chemical_formula_weight 679.47
_chemical_name_systematic
; 
 ? 
;
_space_group_IT_number 15
_symmetry_cell_setting monoclinic
_symmetry_space_group_name_Hall '-C 2yc'
_symmetry_space_group_name_H-M 'C 1 2/c 1'
_atom_sites_solution_hydrogens geom
_atom_sites_solution_primary direct
_atom_sites_solution_secondary difmap
_audit_creation_method SHELXL-97
_cell_angle_alpha 90.00
_cell_angle_beta 100.045(4)
_cell_angle_gamma 90.00
_cell_formula_units_Z 4
_cell_length_a 36.419(7)
_cell_length_b 13.1869(19)
_cell_length_c 8.1455(19)
_cell_measurement_reflns_used 4099
_cell_measurement_temperature 293(2)
_cell_measurement_theta_max 27.59
_cell_measurement_theta_min 2.27
_cell_volume 3851.9(13)
_computing_cell_refinement 'APEX2 Software Suite'
_computing_data_collection 'APEX2 Software Suite (Bruker,2005)'
_computing_data_reduction 'APEX2 Software Suite'
_computing_molecular_graphics 'DIAMOND (Brandenburg, 2008)'
_computing_publication_material 'PLATON (Spek, 2003)'
_computing_structure_refinement 'SHELXL-97 (Sheldrick, 2008)'
_computing_structure_solution 'SHELXS-97 (Sheldrick, 2008)'
_diffrn_ambient_temperature 293(2)
_diffrn_measured_fraction_theta_full 0.996
_diffrn_measured_fraction_theta_max 0.996
_diffrn_measurement_device_type 'Bruker APEX2 CCD area-detector diffractometer'
_diffrn_measurement_method 'phi and omega scans'
_diffrn_radiation_monochromator graphite
_diffrn_radiation_source 'fine-focus sealed tube'
_diffrn_radiation_type MoK\a
_diffrn_radiation_wavelength 0.71073
_diffrn_reflns_av_R_equivalents 0.0311
_diffrn_reflns_av_sigmaI/netI 0.0403
_diffrn_reflns_limit_h_max 40
_diffrn_reflns_limit_h_min -43
_diffrn_reflns_limit_k_max 11
_diffrn_reflns_limit_k_min -15
_diffrn_reflns_limit_l_max 9
_diffrn_reflns_limit_l_min -9
_diffrn_reflns_number 9311
_diffrn_reflns_theta_full 25.00
_diffrn_reflns_theta_max 25.00
_diffrn_reflns_theta_min 1.65
_exptl_absorpt_coefficient_mu 0.500
_exptl_absorpt_correction_T_max 0.9517
_exptl_absorpt_correction_T_min 0.9333
_exptl_absorpt_correction_type multi-scan
_exptl_absorpt_process_details 'APEX2 Software Suite (Bruker,2005)'
_exptl_crystal_colour yellow
_exptl_crystal_density_diffrn 1.172
_exptl_crystal_density_method 'not measured'
_exptl_crystal_description block
_exptl_crystal_F_000 1404
_exptl_crystal_size_max 0.14
_exptl_crystal_size_mid 0.13
_exptl_crystal_size_min 0.10
_refine_diff_density_max 0.579
_refine_diff_density_min -0.491
_refine_diff_density_rms 0.112
_refine_ls_extinction_method none
_refine_ls_goodness_of_fit_ref 1.080
_refine_ls_hydrogen_treatment constr
_refine_ls_matrix_type full
_refine_ls_number_parameters 213
_refine_ls_number_reflns 3382
_refine_ls_number_restraints 0
_refine_ls_restrained_S_all 1.080
_refine_ls_R_factor_all 0.0590
_refine_ls_R_factor_gt 0.0494
_refine_ls_shift/su_max 0.001
_refine_ls_shift/su_mean 0.000
_refine_ls_structure_factor_coef Fsqd
_refine_ls_weighting_details 'calc w=1/[\s^2^(Fo^2^)+(0.0967P)^2^+3.2658P] where P=(Fo^2^+2Fc^2^)/3'
_refine_ls_weighting_scheme calc
_refine_ls_wR_factor_gt 0.1466
_refine_ls_wR_factor_ref 0.1557
_reflns_number_gt 2786
_reflns_number_total 3382
_reflns_threshold_expression >2sigma(I)
_cod_data_source_file cg301403w_si_002.cif
_cod_data_source_block 4
_cod_depositor_comments
;
The following automatic conversions were performed:

'_symmetry_cell_setting' value 'Monoclinic' changed to 'monoclinic'
according to /home/saulius/struct/CIF-dictionaries/cif_core.dic
dictionary named 'cif_core.dic' version 2.4.2 from 2011-04-26.

Automatic conversion script
Id: cif_fix_values 1891 2012-01-12 08:04:46Z andrius 
;
_cod_original_cell_volume 3852.0(13)
_cod_original_sg_symbol_H-M 'C2/c  '
_cod_database_code 4507119

loop_
_symmetry_equiv_pos_as_xyz
'x, y, z'
'-x, y, -z+1/2'
'x+1/2, y+1/2, z'
'-x+1/2, y+1/2, -z+1/2'
'-x, -y, -z'
'x, -y, z-1/2'
'-x+1/2, -y+1/2, -z'
'x+1/2, -y+1/2, z-1/2'

loop_
_atom_site_label
_atom_site_type_symbol
_atom_site_fract_x
_atom_site_fract_y
_atom_site_fract_z
_atom_site_U_iso_or_equiv
_atom_site_adp_type
_atom_site_occupancy
_atom_site_symmetry_multiplicity
_atom_site_calc_flag
_atom_site_refinement_flags
Co1 Co 0.0000 1.0000 0.0000 0.0284(2) Uani 1 2 d S
O1 O 0.0000 1.0666(2) 0.2500 0.0317(6) Uani 1 2 d S
O1W O -0.03099(6) 0.88535(18) 0.0798(2) 0.0488(6) Uani 1 1 d .
H1WA H -0.0498 0.8621 0.0044 0.059 Uiso 1 1 d R
H1WB H -0.0372 0.8883 0.1702 0.073 Uiso 1 1 d R
O2 O 0.04758(5) 0.92713(17) 0.1076(2) 0.0426(5) Uani 1 1 d .
O3 O 0.06212(6) 0.8501(2) -0.1127(3) 0.0643(8) Uani 1 1 d .
O4 O 0.18167(7) 0.41795(18) 0.3910(3) 0.0694(8) Uani 1 1 d .
O5 O 0.24446(6) 0.37092(16) 0.5648(3) 0.0523(6) Uani 1 1 d .
C1 C 0.06994(7) 0.8784(2) 0.0339(3) 0.0374(7) Uani 1 1 d .
C2 C 0.10753(7) 0.8541(2) 0.1308(3) 0.0332(6) Uani 1 1 d .
C3 C 0.13177(7) 0.7932(2) 0.0627(3) 0.0378(7) Uani 1 1 d .
H3 H 0.1247 0.7684 -0.0450 0.045 Uiso 1 1 calc R
C4 C 0.16616(7) 0.7689(2) 0.1515(3) 0.0361(6) Uani 1 1 d .
H4 H 0.1820 0.7276 0.1032 0.043 Uiso 1 1 calc R
C5 C 0.17758(7) 0.8047(2) 0.3108(3) 0.0317(6) Uani 1 1 d .
C6 C 0.15344(8) 0.8673(3) 0.3790(4) 0.0444(7) Uani 1 1 d .
H6 H 0.1607 0.8927 0.4863 0.053 Uiso 1 1 calc R
C7 C 0.11900(8) 0.8920(3) 0.2899(4) 0.0440(7) Uani 1 1 d .
H7 H 0.1033 0.9346 0.3369 0.053 Uiso 1 1 calc R
C8 C 0.21477(7) 0.7767(2) 0.4070(3) 0.0324(6) Uani 1 1 d .
C9 C 0.22256(7) 0.6755(2) 0.4516(3) 0.0328(6) Uani 1 1 d .
C10 C 0.19633(7) 0.5960(2) 0.4028(4) 0.0416(7) Uani 1 1 d .
H10 H 0.1728 0.6123 0.3441 0.050 Uiso 1 1 calc R
C11 C 0.20455(9) 0.4982(2) 0.4390(4) 0.0441(8) Uani 1 1 d .
C12 C 0.14814(12) 0.4380(3) 0.2815(6) 0.0815(14) Uani 1 1 d .
H12A H 0.1531 0.4794 0.1911 0.122 Uiso 1 1 calc R
H12B H 0.1313 0.4729 0.3405 0.122 Uiso 1 1 calc R
H12C H 0.1371 0.3752 0.2383 0.122 Uiso 1 1 calc R
C13 C 0.23975(9) 0.4711(2) 0.5354(4) 0.0403(7) Uani 1 1 d .
C14 C 0.27974(9) 0.3400(2) 0.6540(4) 0.0513(8) Uani 1 1 d .
H14A H 0.2988 0.3576 0.5914 0.077 Uiso 1 1 calc R
H14B H 0.2797 0.2679 0.6706 0.077 Uiso 1 1 calc R
H14C H 0.2845 0.3735 0.7602 0.077 Uiso 1 1 calc R
C15 C 0.26474(7) 0.5440(2) 0.5889(3) 0.0358(6) Uani 1 1 d .
H15 H 0.2871 0.5260 0.6560 0.043 Uiso 1 1 calc R
C16 C 0.25809(7) 0.6485(2) 0.5460(3) 0.0324(6) Uani 1 1 d .
O6 O -0.0794(4) 0.7670(9) -0.1127(7) 0.380(9) Uani 1 1 d .

loop_
_atom_site_aniso_label
_atom_site_aniso_U_11
_atom_site_aniso_U_22
_atom_site_aniso_U_33
_atom_site_aniso_U_23
_atom_site_aniso_U_13
_atom_site_aniso_U_12
Co1 0.0141(3) 0.0435(3) 0.0255(3) 0.0004(2) -0.00273(19) 0.00485(19)
O1 0.0218(12) 0.0447(15) 0.0257(12) 0.000 -0.0040(9) 0.000
O1W 0.0436(12) 0.0669(14) 0.0353(11) -0.0068(10) 0.0055(9) -0.0172(10)
O2 0.0222(9) 0.0703(14) 0.0324(10) -0.0004(9) -0.0031(7) 0.0178(9)
O3 0.0395(13) 0.107(2) 0.0394(12) -0.0179(12) -0.0127(9) 0.0370(13)
O4 0.0567(15) 0.0507(14) 0.0856(18) 0.0230(13) -0.0297(13) -0.0230(12)
O5 0.0514(13) 0.0355(11) 0.0625(14) 0.0113(10) -0.0112(11) -0.0013(10)
C1 0.0252(14) 0.0540(18) 0.0299(14) 0.0017(12) -0.0034(11) 0.0107(12)
C2 0.0198(13) 0.0445(15) 0.0329(14) 0.0018(11) -0.0020(10) 0.0068(11)
C3 0.0286(14) 0.0516(17) 0.0298(14) -0.0037(12) -0.0045(11) 0.0111(12)
C4 0.0246(13) 0.0440(16) 0.0381(15) 0.0020(12) 0.0014(11) 0.0120(12)
C5 0.0179(12) 0.0368(14) 0.0382(14) 0.0054(11) -0.0011(10) 0.0034(10)
C6 0.0272(14) 0.065(2) 0.0367(15) -0.0093(14) -0.0064(11) 0.0108(14)
C7 0.0235(14) 0.0653(19) 0.0405(16) -0.0104(14) -0.0020(11) 0.0157(13)
C8 0.0193(12) 0.0404(15) 0.0346(14) 0.0035(11) -0.0033(10) 0.0056(11)
C9 0.0204(13) 0.0382(14) 0.0374(14) 0.0057(11) -0.0019(10) 0.0012(10)
C10 0.0226(14) 0.0474(17) 0.0493(17) 0.0118(14) -0.0092(12) -0.0055(12)
C11 0.0364(17) 0.0422(17) 0.0485(18) 0.0096(13) -0.0072(14) -0.0114(12)
C12 0.063(2) 0.073(3) 0.092(3) 0.024(2) -0.034(2) -0.033(2)
C13 0.0394(17) 0.0370(15) 0.0417(16) 0.0079(12) -0.0011(13) 0.0005(13)
C14 0.0490(19) 0.0412(17) 0.060(2) 0.0078(15) -0.0004(15) 0.0107(14)
C15 0.0266(14) 0.0391(15) 0.0384(15) 0.0062(12) -0.0036(11) 0.0058(12)
C16 0.0211(13) 0.0387(14) 0.0349(14) 0.0048(11) -0.0020(10) 0.0043(11)
O6 0.554(17) 0.494(16) 0.087(3) -0.035(6) 0.037(6) -0.416(15)

loop_
_atom_type_symbol
_atom_type_description
_atom_type_scat_dispersion_real
_atom_type_scat_dispersion_imag
_atom_type_scat_source
C C 0.0033 0.0016 'International Tables Vol C Tables 4.2.6.8 and 6.1.1.4'
H H 0.0000 0.0000 'International Tables Vol C Tables 4.2.6.8 and 6.1.1.4'
Co Co 0.3494 0.9721 'International Tables Vol C Tables 4.2.6.8 and 6.1.1.4'
O O 0.0106 0.0060 'International Tables Vol C Tables 4.2.6.8 and 6.1.1.4'

loop_
_geom_angle_atom_site_label_1
_geom_angle_atom_site_label_2
_geom_angle_atom_site_label_3
_geom_angle
_geom_angle_site_symmetry_1
_geom_angle_site_symmetry_3
O2 Co1 O2 180.00(6) . 5_575
O2 Co1 O1W 89.42(9) . .
O2 Co1 O1W 90.58(9) 5_575 .
O2 Co1 O1W 90.58(9) . 5_575
O2 Co1 O1W 89.42(9) 5_575 5_575
O1W Co1 O1W 180.00(9) . 5_575
O2 Co1 O1 94.13(6) . 5_575
O2 Co1 O1 85.87(6) 5_575 5_575
O1W Co1 O1 94.98(8) . 5_575
O1W Co1 O1 85.02(8) 5_575 5_575
O2 Co1 O1 85.87(6) . .
O2 Co1 O1 94.13(6) 5_575 .
O1W Co1 O1 85.02(8) . .
O1W Co1 O1 94.98(8) 5_575 .
O1 Co1 O1 180.0 5_575 .
Co1 O1 Co1 133.35(12) . 2
Co1 O1W H1WA 115.7 . .
Co1 O1W H1WB 120.5 . .
H1WA O1W H1WB 109.9 . .
C1 O2 Co1 127.08(16) . .
C11 O4 C12 117.2(3) . .
C13 O5 C14 116.6(2) . .
O3 C1 O2 123.5(2) . .
O3 C1 C2 118.8(2) . .
O2 C1 C2 117.7(2) . .
C3 C2 C7 118.5(2) . .
C3 C2 C1 120.4(2) . .
C7 C2 C1 121.2(2) . .
C4 C3 C2 121.0(2) . .
C4 C3 H3 119.5 . .
C2 C3 H3 119.5 . .
C3 C4 C5 121.0(2) . .
C3 C4 H4 119.5 . .
C5 C4 H4 119.5 . .
C4 C5 C6 118.2(2) . .
C4 C5 C8 120.6(2) . .
C6 C5 C8 121.2(2) . .
C7 C6 C5 120.8(3) . .
C7 C6 H6 119.6 . .
C5 C6 H6 119.6 . .
C6 C7 C2 120.5(3) . .
C6 C7 H7 119.8 . .
C2 C7 H7 119.8 . .
C9 C8 C16 119.9(2) . 7_566
C9 C8 C5 119.9(2) . .
C16 C8 C5 120.2(2) 7_566 .
C8 C9 C10 122.2(2) . .
C8 C9 C16 120.1(2) . .
C10 C9 C16 117.7(2) . .
C11 C10 C9 122.1(3) . .
C11 C10 H10 119.0 . .
C9 C10 H10 119.0 . .
C10 C11 O4 125.5(3) . .
C10 C11 C13 120.3(3) . .
O4 C11 C13 114.2(3) . .
O4 C12 H12A 109.5 . .
O4 C12 H12B 109.5 . .
H12A C12 H12B 109.5 . .
O4 C12 H12C 109.5 . .
H12A C12 H12C 109.5 . .
H12B C12 H12C 109.5 . .
C15 C13 O5 125.9(3) . .
C15 C13 C11 119.5(3) . .
O5 C13 C11 114.7(3) . .
O5 C14 H14A 109.5 . .
O5 C14 H14B 109.5 . .
H14A C14 H14B 109.5 . .
O5 C14 H14C 109.5 . .
H14A C14 H14C 109.5 . .
H14B C14 H14C 109.5 . .
C13 C15 C16 122.3(3) . .
C13 C15 H15 118.9 . .
C16 C15 H15 118.9 . .
C8 C16 C9 120.0(2) 7_566 .
C8 C16 C15 122.0(2) 7_566 .
C9 C16 C15 118.0(2) . .

loop_
_geom_bond_atom_site_label_1
_geom_bond_atom_site_label_2
_geom_bond_distance
_geom_bond_site_symmetry_2
Co1 O2 2.0408(17) .
Co1 O2 2.0408(17) 5_575
Co1 O1W 2.059(2) .
Co1 O1W 2.059(2) 5_575
Co1 O1 2.2176(11) 5_575
Co1 O1 2.2176(11) .
O1 Co1 2.2176(11) 2
O1W H1WA 0.8917 .
O1W H1WB 0.8083 .
O2 C1 1.268(3) .
O3 C1 1.236(3) .
O4 C11 1.362(4) .
O4 C12 1.405(4) .
O5 C13 1.349(4) .
O5 C14 1.421(4) .
C1 C2 1.491(3) .
C2 C3 1.379(4) .
C2 C7 1.384(4) .
C3 C4 1.370(4) .
C3 H3 0.9300 .
C4 C5 1.375(4) .
C4 H4 0.9300 .
C5 C6 1.390(4) .
C5 C8 1.488(3) .
C6 C7 1.374(4) .
C6 H6 0.9300 .
C7 H7 0.9300 .
C8 C9 1.399(4) .
C8 C16 1.402(4) 7_566
C9 C10 1.428(4) .
C9 C16 1.430(3) .
C10 C11 1.344(4) .
C10 H10 0.9300 .
C11 C13 1.427(4) .
C12 H12A 0.9600 .
C12 H12B 0.9600 .
C12 H12C 0.9600 .
C13 C15 1.343(4) .
C14 H14A 0.9600 .
C14 H14B 0.9600 .
C14 H14C 0.9600 .
C15 C16 1.431(4) .
C15 H15 0.9300 .
C16 C8 1.402(4) 7_566
